data_7126232
loop_
_publ_author_name
'Gou, Xue-Ya'
'Zhang, Bo-Sheng'
'Wang, Xin-Gang'
'Shi, Wei-Yu'
'Liu, Hong-Chao'
'An, Yang'
'Zhang, Zhe'
'Liang, Yong-Min'

_publ_section_title
;
 Visible-light-induced ligand-free RuCl<sub>3</sub> catalyzed C-H
 phosphorylation in water.
;
_journal_issue 34
_journal_name_full 'Chemical communications (Cambridge, England)'
_journal_page_first 4704
_journal_page_last 4707
_journal_paper_doi 10.1039/d0cc00420k
_journal_volume 56
_journal_year 2020
_chemical_formula_moiety 'C H Cl3, C23 H23 F N O2 P'
_chemical_formula_sum 'C24 H24 Cl3 F N O2 P'
_chemical_formula_weight 514.76
_space_group_crystal_system monoclinic
_space_group_IT_number 14
_space_group_name_Hall '-P 2ybc'
_space_group_name_H-M_alt 'P 1 21/c 1'
_atom_sites_solution_hydrogens geom
_atom_sites_solution_primary direct
_audit_creation_date 2019-11-15
_audit_creation_method
;
Olex2 1.2
(compiled 2018.05.29 svn.r3508 for OlexSys, GUI svn.r5506)
;
_audit_update_record
;
2019-12-23 deposited with the CCDC.	2020-03-17 downloaded from the CCDC.
;
_cell_angle_alpha 90
_cell_angle_beta 91.4380(18)
_cell_angle_gamma 90
_cell_formula_units_Z 4
_cell_length_a 13.7106(3)
_cell_length_b 10.0817(2)
_cell_length_c 19.9799(4)
_cell_measurement_reflns_used 3607
_cell_measurement_temperature 236(20)
_cell_measurement_theta_max 69.7470
_cell_measurement_theta_min 9.0550
_cell_volume 2760.88(10)
_computing_cell_refinement 'CrysAlisPro 1.171.38.43f (Rigaku OD, 2015)'
_computing_data_collection 'CrysAlisPro 1.171.38.43f (Rigaku OD, 2015)'
_computing_data_reduction 'CrysAlisPro 1.171.38.43f (Rigaku OD, 2015)'
_computing_molecular_graphics 'Olex2 (Dolomanov et al., 2009)'
_computing_publication_material 'Olex2 (Dolomanov et al., 2009)'
_computing_structure_refinement 'ShelXL (Sheldrick, 2015)'
_computing_structure_solution 'ShelXS (Sheldrick, 2008)'
_diffrn_ambient_environment N~2~
_diffrn_ambient_temperature 236(20)
_diffrn_detector 'CCD plate'
_diffrn_detector_area_resol_mean 16.0733
_diffrn_detector_type Eos
_diffrn_measured_fraction_theta_full 1.000
_diffrn_measured_fraction_theta_max 1.000
_diffrn_measurement_details
;
List of Runs (angles in degrees, time in seconds):

  # Type    Start    End  Width  t~exp~   \w     \q     \k     \f   Frames
#--------------------------------------------------------------------------
  1  \w     53.00  80.00   1.00    2.00    --   54.00 -38.00 150.00   27
  2  \w     50.00 111.00   1.00    2.00    --  108.00-111.00  60.00   61
  3  \w     64.00 134.00   1.00    2.00    --  108.00 -77.00  60.00   70
  4  \w     56.00 107.00   1.00    2.00    --   54.00-125.00 120.00   51
  5  \w     38.00 130.00   1.00    2.00    --  108.00 -50.00  30.00   92
  6  \w     85.00 124.00   1.00    2.00    --   54.00  77.00 -60.00   39
  7  \w    129.00 164.00   1.00    2.00    --  108.00 111.00 -30.00   35
  8  \w     86.00 176.00   1.00    2.00    --  108.00  63.00-180.00   90
  9  \w     43.00 118.00   1.00    2.00    --   54.00  57.00-150.00   75
 10  \w     34.00  59.00   1.00    2.00    --    0.00  77.00   0.00   25
 11  \w     31.00 108.00   1.00    2.00    --   54.00  38.00 120.00   77
 12  \w     35.00  62.00   1.00    2.00    --   54.00  57.00   0.00   27
 13  \w     28.00  53.00   1.00    2.00    --   54.00  77.00 -60.00   25
 14  \w     38.00 121.00   1.00    2.00    --  108.00 -50.00 -90.00   83
 15  \w     38.00  84.00   1.00    2.00    --  108.00 -95.00 -75.00   46
 16  \w     -6.00  20.00   1.00    2.00    --    0.00 -57.00-120.00   26
 17  \w    -63.00 -12.00   1.00    2.00    --    0.00 -57.00-120.00   51
;
_diffrn_measurement_device 'four-circle diffractometer'
_diffrn_measurement_device_type 'SuperNova, Dual, Cu at zero, Eos'
_diffrn_measurement_method '\w scans'
_diffrn_orient_matrix_type 'CrysAlisPro convention (1999,Acta A55,543-557)'
_diffrn_orient_matrix_UB_11 0.0474471000
_diffrn_orient_matrix_UB_12 -0.0290304000
_diffrn_orient_matrix_UB_13 -0.0675151000
_diffrn_orient_matrix_UB_21 0.0948159000
_diffrn_orient_matrix_UB_22 0.0673865000
_diffrn_orient_matrix_UB_23 0.0252789000
_diffrn_orient_matrix_UB_31 0.0374384000
_diffrn_orient_matrix_UB_32 -0.1340720000
_diffrn_orient_matrix_UB_33 0.0272946000
_diffrn_radiation_monochromator mirror
_diffrn_radiation_probe x-ray
_diffrn_radiation_type CuK\a
_diffrn_radiation_wavelength 1.54184
_diffrn_reflns_av_R_equivalents 0.0308
_diffrn_reflns_av_unetI/netI 0.0396
_diffrn_reflns_Laue_measured_fraction_full 1.000
_diffrn_reflns_Laue_measured_fraction_max 1.000
_diffrn_reflns_limit_h_max 16
_diffrn_reflns_limit_h_min -12
_diffrn_reflns_limit_k_max 8
_diffrn_reflns_limit_k_min -12
_diffrn_reflns_limit_l_max 23
_diffrn_reflns_limit_l_min -23
_diffrn_reflns_number 9963
_diffrn_reflns_point_group_measured_fraction_full 1.000
_diffrn_reflns_point_group_measured_fraction_max 1.000
_diffrn_reflns_theta_full 66.594
_diffrn_reflns_theta_max 66.594
_diffrn_reflns_theta_min 4.427
_diffrn_source 'micro-focus sealed X-ray tube'
_diffrn_source_type 'SuperNova (Cu) X-ray Source'
_exptl_absorpt_coefficient_mu 3.775
_exptl_absorpt_correction_T_max 1.00000
_exptl_absorpt_correction_T_min 0.36810
_exptl_absorpt_correction_type multi-scan
_exptl_absorpt_process_details
;
CrysAlisPro 1.171.38.43f (Rigaku Oxford Diffraction, 2015)
Empirical absorption correction using spherical harmonics,
 implemented in SCALE3 ABSPACK scaling algorithm.
;
_exptl_crystal_colour 'clear light colourless'
_exptl_crystal_colour_lustre clear
_exptl_crystal_colour_modifier light
_exptl_crystal_colour_primary colourless
_exptl_crystal_density_diffrn 1.238
_exptl_crystal_description block
_exptl_crystal_F_000 1064
_exptl_crystal_recrystallization_method Sublimation
_exptl_crystal_size_max 0.14
_exptl_crystal_size_mid 0.1
_exptl_crystal_size_min 0.08
_refine_diff_density_max 0.338
_refine_diff_density_min -0.428
_refine_diff_density_rms 0.052
_refine_ls_extinction_method none
_refine_ls_goodness_of_fit_ref 1.046
_refine_ls_hydrogen_treatment constr
_refine_ls_matrix_type full
_refine_ls_number_parameters 292
_refine_ls_number_reflns 4874
_refine_ls_number_restraints 0
_refine_ls_restrained_S_all 1.046
_refine_ls_R_factor_all 0.0585
_refine_ls_R_factor_gt 0.0487
_refine_ls_shift/su_max 0.001
_refine_ls_shift/su_mean 0.000
_refine_ls_structure_factor_coef Fsqd
_refine_ls_weighting_details 'w=1/[\s^2^(Fo^2^)+(0.0682P)^2^+1.1185P] where P=(Fo^2^+2Fc^2^)/3'
_refine_ls_weighting_scheme calc
_refine_ls_wR_factor_gt 0.1308
_refine_ls_wR_factor_ref 0.1399
_reflns_Friedel_coverage 0.000
_reflns_number_gt 3974
_reflns_number_total 4874
_reflns_threshold_expression 'I > 2\s(I)'
_cod_data_source_file d0cc00420k2.cif
_cod_data_source_block gouxy_1113_2
_cod_depositor_comments 'Adding full bibliography for 7126232.cif.'
_cod_original_cell_volume 2760.85(10)
_cod_database_code 7126232
_shelx_shelxl_version_number 2018/3
_shelx_space_group_comment
;
The symmetry employed for this shelxl refinement is uniquely defined
by the following loop, which should always be used as a source of
symmetry information in preference to the above space-group names.
They are only intended as comments.
;
_reflns_odcompleteness_completeness 99.92
_reflns_odcompleteness_iscentric 1
_reflns_odcompleteness_theta 66.97
_olex2_refinement_description
;
1. Fixed Uiso
 At 1.2 times of:
  All C(H) groups, All N(H) groups
 At 1.5 times of:
  All C(H,H,H) groups
2.a Ternary CH refined with riding coordinates:
 C24(H24)
2.b Aromatic/amide H refined with riding coordinates:
 N1(H1), C2(H2), C4(H4), C5(H5), C13(H13), C14(H14), C15(H15), C16(H16),
 C17(H17), C19(H19), C20(H20), C21(H21), C22(H22), C23(H23)
2.c Idealised Me refined as rotating group:
 C9(H9A,H9B,H9C), C10(H10A,H10B,H10C), C11(H11A,H11B,H11C)
;
_olex2_date_sample_data_collection 2019-11-14
_olex2_submission_special_instructions 'No special instructions were received'
_oxdiff_exptl_absorpt_empirical_details
;
Empirical correction (ABSPACK) includes:
- Absorption correction using spherical harmonics
- Frame scaling
;
_oxdiff_exptl_absorpt_empirical_full_max 2.335
_oxdiff_exptl_absorpt_empirical_full_min 0.703

loop_
_space_group_symop_operation_xyz
'x, y, z'
'-x, y+1/2, -z+1/2'
'-x, -y, -z'
'x, -y-1/2, z-1/2'

loop_
_atom_site_label
_atom_site_type_symbol
_atom_site_fract_x
_atom_site_fract_y
_atom_site_fract_z
_atom_site_U_iso_or_equiv
_atom_site_adp_type
_atom_site_occupancy
_atom_site_site_symmetry_order
_atom_site_calc_flag
_atom_site_refinement_flags_posn
_atom_site_refinement_flags_adp
_atom_site_refinement_flags_occupancy
_atom_site_disorder_assembly
_atom_site_disorder_group
Cl1 Cl 0.28914(10) 0.32258(11) 0.27506(6) 0.1023(4) Uani 1 1 d . . . . .
Cl2 Cl 0.12124(8) 0.23754(14) 0.34796(6) 0.1016(4) Uani 1 1 d . . . . .
Cl3 Cl 0.31354(7) 0.21386(11) 0.40830(4) 0.0797(3) Uani 1 1 d . . . . .
C24 C 0.2458(3) 0.2093(3) 0.33370(16) 0.0613(8) Uani 1 1 d . . . . .
H24 H 0.252025 0.120119 0.314762 0.074 Uiso 1 1 calc R . . . .
P1 P 0.25720(4) 0.84521(6) 0.22865(3) 0.03005(16) Uani 1 1 d . . . . .
F1 F 0.19557(10) 0.59831(16) 0.14657(9) 0.0543(4) Uani 1 1 d . . . . .
O1 O 0.42415(16) 0.3364(3) 0.03918(12) 0.0744(7) Uani 1 1 d . . . . .
O2 O 0.31730(11) 0.93249(16) 0.27350(9) 0.0404(4) Uani 1 1 d . . . . .
N1 N 0.51449(14) 0.4095(2) 0.12787(10) 0.0367(4) Uani 1 1 d . . . . .
H1 H 0.568327 0.397989 0.150126 0.044 Uiso 1 1 calc R . . . .
C1 C 0.29268(15) 0.6016(2) 0.16269(12) 0.0344(5) Uani 1 1 d . . . . .
C2 C 0.34883(16) 0.5021(2) 0.13732(12) 0.0364(5) Uani 1 1 d . . . . .
H2 H 0.321369 0.436018 0.110408 0.044 Uiso 1 1 calc R . . . .
C3 C 0.44912(16) 0.5030(2) 0.15321(11) 0.0316(5) Uani 1 1 d . . . . .
C4 C 0.48590(16) 0.6007(2) 0.19572(12) 0.0357(5) Uani 1 1 d . . . . .
H4 H 0.551563 0.599325 0.208570 0.043 Uiso 1 1 calc R . . . .
C5 C 0.42672(16) 0.6996(2) 0.21915(12) 0.0347(5) Uani 1 1 d . . . . .
H5 H 0.453681 0.765244 0.246580 0.042 Uiso 1 1 calc R . . . .
C6 C 0.32699(15) 0.7040(2) 0.20276(11) 0.0311(5) Uani 1 1 d . . . . .
C7 C 0.50077(19) 0.3346(3) 0.07100(13) 0.0415(6) Uani 1 1 d . . . . .
C8 C 0.5871(2) 0.2502(3) 0.04977(13) 0.0457(6) Uani 1 1 d . . . . .
C9 C 0.5969(3) 0.1334(4) 0.09845(19) 0.0820(12) Uani 1 1 d . . . . .
H9A H 0.609314 0.166243 0.142952 0.123 Uiso 1 1 calc GR . . . .
H9B H 0.650082 0.077743 0.085516 0.123 Uiso 1 1 calc GR . . . .
H9C H 0.537559 0.082857 0.097411 0.123 Uiso 1 1 calc GR . . . .
C10 C 0.6814(2) 0.3317(4) 0.0494(2) 0.0846(12) Uani 1 1 d . . . . .
H10A H 0.670872 0.411048 0.023697 0.127 Uiso 1 1 calc GR . . . .
H10B H 0.732273 0.280246 0.029848 0.127 Uiso 1 1 calc GR . . . .
H10C H 0.700260 0.354876 0.094535 0.127 Uiso 1 1 calc GR . . . .
C11 C 0.5655(3) 0.1979(4) -0.02078(16) 0.0729(10) Uani 1 1 d . . . . .
H11A H 0.507424 0.144660 -0.020696 0.109 Uiso 1 1 calc GR . . . .
H11B H 0.619308 0.144910 -0.035060 0.109 Uiso 1 1 calc GR . . . .
H11C H 0.556118 0.271166 -0.050934 0.109 Uiso 1 1 calc GR . . . .
C12 C 0.14821(16) 0.7891(2) 0.26783(12) 0.0335(5) Uani 1 1 d . . . . .
C13 C 0.1418(2) 0.6649(3) 0.29711(15) 0.0483(6) Uani 1 1 d . . . . .
H13 H 0.192652 0.604525 0.293461 0.058 Uiso 1 1 calc R . . . .
C14 C 0.0589(2) 0.6310(3) 0.33196(17) 0.0633(8) Uani 1 1 d . . . . .
H14 H 0.054751 0.547935 0.351936 0.076 Uiso 1 1 calc R . . . .
C15 C -0.0160(2) 0.7183(4) 0.33706(17) 0.0669(9) Uani 1 1 d . . . . .
H15 H -0.071396 0.694243 0.360071 0.080 Uiso 1 1 calc R . . . .
C16 C -0.0105(2) 0.8417(4) 0.30850(17) 0.0623(8) Uani 1 1 d . . . . .
H16 H -0.062014 0.901035 0.312216 0.075 Uiso 1 1 calc R . . . .
C17 C 0.07170(18) 0.8780(3) 0.27418(14) 0.0458(6) Uani 1 1 d . . . . .
H17 H 0.075714 0.962088 0.255318 0.055 Uiso 1 1 calc R . . . .
C18 C 0.22094(17) 0.9299(2) 0.15229(12) 0.0371(5) Uani 1 1 d . . . . .
C19 C 0.1439(2) 0.8867(3) 0.11129(14) 0.0511(7) Uani 1 1 d . . . . .
H19 H 0.105295 0.816178 0.124747 0.061 Uiso 1 1 calc R . . . .
C20 C 0.1245(3) 0.9485(4) 0.05025(17) 0.0678(9) Uani 1 1 d . . . . .
H20 H 0.073524 0.918369 0.022685 0.081 Uiso 1 1 calc R . . . .
C21 C 0.1796(3) 1.0526(4) 0.03070(18) 0.0738(10) Uani 1 1 d . . . . .
H21 H 0.166173 1.093157 -0.010309 0.089 Uiso 1 1 calc R . . . .
C22 C 0.2545(3) 1.0984(3) 0.07069(18) 0.0689(10) Uani 1 1 d . . . . .
H22 H 0.291141 1.170774 0.057195 0.083 Uiso 1 1 calc R . . . .
C23 C 0.2760(2) 1.0368(3) 0.13150(15) 0.0512(7) Uani 1 1 d . . . . .
H23 H 0.327541 1.067562 0.158382 0.061 Uiso 1 1 calc R . . . .

loop_
_atom_site_aniso_label
_atom_site_aniso_U_11
_atom_site_aniso_U_22
_atom_site_aniso_U_33
_atom_site_aniso_U_23
_atom_site_aniso_U_13
_atom_site_aniso_U_12
Cl1 0.1322(10) 0.0823(7) 0.0936(7) 0.0308(6) 0.0253(7) 0.0299(7)
Cl2 0.0745(6) 0.1246(10) 0.1051(8) 0.0011(7) -0.0075(6) 0.0230(6)
Cl3 0.0796(6) 0.1025(7) 0.0563(5) -0.0123(4) -0.0077(4) 0.0180(5)
C24 0.079(2) 0.0522(18) 0.0520(17) -0.0038(14) -0.0037(15) 0.0181(16)
P1 0.0229(3) 0.0293(3) 0.0381(3) -0.0040(2) 0.0025(2) 0.0003(2)
F1 0.0261(7) 0.0566(9) 0.0796(11) -0.0239(8) -0.0071(7) 0.0031(7)
O1 0.0525(12) 0.1017(19) 0.0683(14) -0.0453(14) -0.0144(11) 0.0184(12)
O2 0.0322(8) 0.0380(9) 0.0510(10) -0.0128(8) -0.0002(7) -0.0029(7)
N1 0.0319(10) 0.0386(11) 0.0395(10) -0.0057(9) -0.0004(8) 0.0091(8)
C1 0.0244(10) 0.0374(12) 0.0412(12) -0.0013(10) 0.0001(9) 0.0001(9)
C2 0.0339(12) 0.0324(12) 0.0427(13) -0.0087(10) 0.0006(10) -0.0019(10)
C3 0.0308(11) 0.0316(12) 0.0323(11) 0.0011(9) 0.0033(9) 0.0047(9)
C4 0.0255(10) 0.0410(13) 0.0405(12) -0.0050(10) -0.0025(9) 0.0037(10)
C5 0.0300(11) 0.0363(12) 0.0377(12) -0.0065(10) -0.0010(9) 0.0008(10)
C6 0.0258(10) 0.0325(12) 0.0352(12) -0.0013(9) 0.0034(9) 0.0009(9)
C7 0.0405(13) 0.0427(14) 0.0415(13) -0.0077(11) 0.0035(11) 0.0028(11)
C8 0.0495(15) 0.0457(15) 0.0420(14) -0.0091(12) 0.0052(11) 0.0100(12)
C9 0.111(3) 0.070(2) 0.065(2) 0.0048(18) 0.007(2) 0.042(2)
C10 0.0551(19) 0.098(3) 0.102(3) -0.031(2) 0.0297(19) 0.0018(19)
C11 0.086(2) 0.082(2) 0.0503(18) -0.0228(17) 0.0046(17) 0.027(2)
C12 0.0263(11) 0.0383(13) 0.0361(12) -0.0040(10) 0.0015(9) -0.0025(9)
C13 0.0453(14) 0.0426(15) 0.0577(17) 0.0015(12) 0.0122(12) -0.0042(12)
C14 0.0627(19) 0.0610(19) 0.067(2) 0.0059(16) 0.0207(16) -0.0219(16)
C15 0.0452(16) 0.088(2) 0.069(2) -0.0076(18) 0.0259(15) -0.0232(17)
C16 0.0362(14) 0.081(2) 0.070(2) -0.0095(17) 0.0170(14) 0.0072(14)
C17 0.0365(13) 0.0514(16) 0.0499(15) 0.0010(12) 0.0088(11) 0.0042(12)
C18 0.0322(11) 0.0353(13) 0.0442(13) -0.0001(10) 0.0099(10) 0.0059(10)
C19 0.0493(15) 0.0527(16) 0.0511(16) 0.0056(13) -0.0023(12) 0.0109(13)
C20 0.072(2) 0.075(2) 0.0563(18) 0.0071(17) -0.0121(16) 0.0194(18)
C21 0.091(3) 0.075(2) 0.0562(19) 0.0218(18) 0.0110(19) 0.027(2)
C22 0.080(2) 0.0538(18) 0.075(2) 0.0251(17) 0.0342(19) 0.0125(17)
C23 0.0491(15) 0.0439(15) 0.0613(17) 0.0055(13) 0.0170(13) 0.0026(12)

loop_
_atom_type_symbol
_atom_type_description
_atom_type_scat_dispersion_real
_atom_type_scat_dispersion_imag
_atom_type_scat_source
C C 0.0181 0.0091 'International Tables Vol C Tables 4.2.6.8 and 6.1.1.4'
H H 0.0000 0.0000 'International Tables Vol C Tables 4.2.6.8 and 6.1.1.4'
Cl Cl 0.3639 0.7018 'International Tables Vol C Tables 4.2.6.8 and 6.1.1.4'
F F 0.0727 0.0534 'International Tables Vol C Tables 4.2.6.8 and 6.1.1.4'
N N 0.0311 0.0180 'International Tables Vol C Tables 4.2.6.8 and 6.1.1.4'
O O 0.0492 0.0322 'International Tables Vol C Tables 4.2.6.8 and 6.1.1.4'
P P 0.2955 0.4335 'International Tables Vol C Tables 4.2.6.8 and 6.1.1.4'

loop_
_geom_angle_atom_site_label_1
_geom_angle_atom_site_label_2
_geom_angle_atom_site_label_3
_geom_angle
_geom_angle_site_symmetry_1
_geom_angle_site_symmetry_3
_geom_angle_publ_flag
Cl1 C24 Cl2 110.47(17) . . ?
Cl1 C24 H24 107.8 . . ?
Cl2 C24 H24 107.8 . . ?
Cl3 C24 Cl1 111.9(2) . . ?
Cl3 C24 Cl2 110.91(19) . . ?
Cl3 C24 H24 107.8 . . ?
O2 P1 C6 110.51(10) . . ?
O2 P1 C12 112.19(10) . . ?
O2 P1 C18 111.43(11) . . ?
C6 P1 C18 105.56(11) . . ?
C12 P1 C6 109.29(11) . . ?
C12 P1 C18 107.62(11) . . ?
C3 N1 H1 116.8 . . ?
C7 N1 H1 116.8 . . ?
C7 N1 C3 126.3(2) . . ?
F1 C1 C2 116.7(2) . . ?
F1 C1 C6 118.2(2) . . ?
C2 C1 C6 125.1(2) . . ?
C1 C2 H2 121.0 . . ?
C1 C2 C3 117.9(2) . . ?
C3 C2 H2 121.0 . . ?
C2 C3 N1 123.0(2) . . ?
C4 C3 N1 118.2(2) . . ?
C4 C3 C2 118.8(2) . . ?
C3 C4 H4 119.5 . . ?
C5 C4 C3 121.0(2) . . ?
C5 C4 H4 119.5 . . ?
C4 C5 H5 119.2 . . ?
C4 C5 C6 121.7(2) . . ?
C6 C5 H5 119.2 . . ?
C1 C6 P1 125.60(17) . . ?
C1 C6 C5 115.4(2) . . ?
C5 C6 P1 118.79(17) . . ?
O1 C7 N1 121.6(2) . . ?
O1 C7 C8 122.0(2) . . ?
N1 C7 C8 116.4(2) . . ?
C7 C8 C9 108.0(2) . . ?
C7 C8 C10 111.3(2) . . ?
C7 C8 C11 108.3(2) . . ?
C9 C8 C10 110.8(3) . . ?
C11 C8 C9 109.4(3) . . ?
C11 C8 C10 109.0(3) . . ?
C8 C9 H9A 109.5 . . ?
C8 C9 H9B 109.5 . . ?
C8 C9 H9C 109.5 . . ?
H9A C9 H9B 109.5 . . ?
H9A C9 H9C 109.5 . . ?
H9B C9 H9C 109.5 . . ?
C8 C10 H10A 109.5 . . ?
C8 C10 H10B 109.5 . . ?
C8 C10 H10C 109.5 . . ?
H10A C10 H10B 109.5 . . ?
H10A C10 H10C 109.5 . . ?
H10B C10 H10C 109.5 . . ?
C8 C11 H11A 109.5 . . ?
C8 C11 H11B 109.5 . . ?
C8 C11 H11C 109.5 . . ?
H11A C11 H11B 109.5 . . ?
H11A C11 H11C 109.5 . . ?
H11B C11 H11C 109.5 . . ?
C13 C12 P1 122.09(19) . . ?
C13 C12 C17 119.3(2) . . ?
C17 C12 P1 118.38(19) . . ?
C12 C13 H13 120.2 . . ?
C12 C13 C14 119.7(3) . . ?
C14 C13 H13 120.2 . . ?
C13 C14 H14 119.8 . . ?
C15 C14 C13 120.5(3) . . ?
C15 C14 H14 119.8 . . ?
C14 C15 H15 119.8 . . ?
C14 C15 C16 120.5(3) . . ?
C16 C15 H15 119.8 . . ?
C15 C16 H16 120.0 . . ?
C15 C16 C17 120.0(3) . . ?
C17 C16 H16 120.0 . . ?
C12 C17 H17 119.9 . . ?
C16 C17 C12 120.1(3) . . ?
C16 C17 H17 119.9 . . ?
C19 C18 P1 122.6(2) . . ?
C23 C18 P1 118.7(2) . . ?
C23 C18 C19 118.6(3) . . ?
C18 C19 H19 119.9 . . ?
C20 C19 C18 120.2(3) . . ?
C20 C19 H19 119.9 . . ?
C19 C20 H20 119.9 . . ?
C21 C20 C19 120.3(3) . . ?
C21 C20 H20 119.9 . . ?
C20 C21 H21 119.7 . . ?
C20 C21 C22 120.6(3) . . ?
C22 C21 H21 119.7 . . ?
C21 C22 H22 120.0 . . ?
C21 C22 C23 120.0(3) . . ?
C23 C22 H22 120.0 . . ?
C18 C23 C22 120.3(3) . . ?
C18 C23 H23 119.9 . . ?
C22 C23 H23 119.9 . . ?

loop_
_geom_bond_atom_site_label_1
_geom_bond_atom_site_label_2
_geom_bond_distance
_geom_bond_site_symmetry_2
_geom_bond_publ_flag
Cl1 C24 1.751(4) . ?
Cl2 C24 1.761(4) . ?
Cl3 C24 1.737(3) . ?
C24 H24 0.9800 . ?
P1 O2 1.4897(16) . ?
P1 C6 1.799(2) . ?
P1 C12 1.796(2) . ?
P1 C18 1.807(3) . ?
F1 C1 1.362(2) . ?
O1 C7 1.214(3) . ?
N1 H1 0.8600 . ?
N1 C3 1.404(3) . ?
N1 C7 1.373(3) . ?
C1 C2 1.369(3) . ?
C1 C6 1.381(3) . ?
C2 H2 0.9300 . ?
C2 C3 1.404(3) . ?
C3 C4 1.387(3) . ?
C4 H4 0.9300 . ?
C4 C5 1.375(3) . ?
C5 H5 0.9300 . ?
C5 C6 1.399(3) . ?
C7 C8 1.527(3) . ?
C8 C9 1.531(4) . ?
C8 C10 1.532(4) . ?
C8 C11 1.527(4) . ?
C9 H9A 0.9600 . ?
C9 H9B 0.9600 . ?
C9 H9C 0.9600 . ?
C10 H10A 0.9600 . ?
C10 H10B 0.9600 . ?
C10 H10C 0.9600 . ?
C11 H11A 0.9600 . ?
C11 H11B 0.9600 . ?
C11 H11C 0.9600 . ?
C12 C13 1.386(4) . ?
C12 C17 1.388(3) . ?
C13 H13 0.9300 . ?
C13 C14 1.390(4) . ?
C14 H14 0.9300 . ?
C14 C15 1.359(5) . ?
C15 H15 0.9300 . ?
C15 C16 1.372(5) . ?
C16 H16 0.9300 . ?
C16 C17 1.383(4) . ?
C17 H17 0.9300 . ?
C18 C19 1.390(4) . ?
C18 C23 1.386(4) . ?
C19 H19 0.9300 . ?
C19 C20 1.389(4) . ?
C20 H20 0.9300 . ?
C20 C21 1.356(5) . ?
C21 H21 0.9300 . ?
C21 C22 1.366(5) . ?
C22 H22 0.9300 . ?
C22 C23 1.389(4) . ?
C23 H23 0.9300 . ?

loop_
_geom_torsion_atom_site_label_1
_geom_torsion_atom_site_label_2
_geom_torsion_atom_site_label_3
_geom_torsion_atom_site_label_4
_geom_torsion
_geom_torsion_site_symmetry_1
_geom_torsion_site_symmetry_2
_geom_torsion_site_symmetry_3
_geom_torsion_site_symmetry_4
_geom_torsion_publ_flag
P1 C12 C13 C14 174.2(2) . . . . ?
P1 C12 C17 C16 -175.1(2) . . . . ?
P1 C18 C19 C20 -174.4(2) . . . . ?
P1 C18 C23 C22 175.4(2) . . . . ?
F1 C1 C2 C3 -179.9(2) . . . . ?
F1 C1 C6 P1 -7.3(3) . . . . ?
F1 C1 C6 C5 178.2(2) . . . . ?
O1 C7 C8 C9 -107.4(3) . . . . ?
O1 C7 C8 C10 130.8(3) . . . . ?
O1 C7 C8 C11 11.0(4) . . . . ?
O2 P1 C6 C1 178.0(2) . . . . ?
O2 P1 C6 C5 -7.6(2) . . . . ?
O2 P1 C12 C13 -98.7(2) . . . . ?
O2 P1 C12 C17 75.2(2) . . . . ?
O2 P1 C18 C19 -161.4(2) . . . . ?
O2 P1 C18 C23 23.0(2) . . . . ?
N1 C3 C4 C5 176.3(2) . . . . ?
N1 C7 C8 C9 73.1(3) . . . . ?
N1 C7 C8 C10 -48.7(4) . . . . ?
N1 C7 C8 C11 -168.5(3) . . . . ?
C1 C2 C3 N1 -177.3(2) . . . . ?
C1 C2 C3 C4 2.6(3) . . . . ?
C2 C1 C6 P1 172.5(2) . . . . ?
C2 C1 C6 C5 -2.0(4) . . . . ?
C2 C3 C4 C5 -3.6(4) . . . . ?
C3 N1 C7 O1 -5.8(4) . . . . ?
C3 N1 C7 C8 173.8(2) . . . . ?
C3 C4 C5 C6 1.8(4) . . . . ?
C4 C5 C6 P1 -173.97(19) . . . . ?
C4 C5 C6 C1 1.0(4) . . . . ?
C6 P1 C12 C13 24.2(2) . . . . ?
C6 P1 C12 C17 -161.87(19) . . . . ?
C6 P1 C18 C19 78.6(2) . . . . ?
C6 P1 C18 C23 -97.0(2) . . . . ?
C6 C1 C2 C3 0.3(4) . . . . ?
C7 N1 C3 C2 22.1(4) . . . . ?
C7 N1 C3 C4 -157.8(2) . . . . ?
C12 P1 C6 C1 54.1(2) . . . . ?
C12 P1 C6 C5 -131.51(19) . . . . ?
C12 P1 C18 C19 -38.0(2) . . . . ?
C12 P1 C18 C23 146.3(2) . . . . ?
C12 C13 C14 C15 0.5(5) . . . . ?
C13 C12 C17 C16 -1.0(4) . . . . ?
C13 C14 C15 C16 -0.7(5) . . . . ?
C14 C15 C16 C17 0.1(5) . . . . ?
C15 C16 C17 C12 0.8(5) . . . . ?
C17 C12 C13 C14 0.4(4) . . . . ?
C18 P1 C6 C1 -61.4(2) . . . . ?
C18 P1 C6 C5 113.0(2) . . . . ?
C18 P1 C12 C13 138.3(2) . . . . ?
C18 P1 C12 C17 -47.7(2) . . . . ?
C18 C19 C20 C21 -1.0(5) . . . . ?
C19 C18 C23 C22 -0.4(4) . . . . ?
C19 C20 C21 C22 -0.2(5) . . . . ?
C20 C21 C22 C23 1.1(5) . . . . ?
C21 C22 C23 C18 -0.8(5) . . . . ?
C23 C18 C19 C20 1.3(4) . . . . ?

loop_
_smtbx_masks_void_nr
_smtbx_masks_void_average_x
_smtbx_masks_void_average_y
_smtbx_masks_void_average_z
_smtbx_masks_void_volume
_smtbx_masks_void_count_electrons
_smtbx_masks_void_content
1 0.000 0.000 0.500 153.4 58.7 ?
2 0.000 0.500 0.000 153.4 58.7 ?
